data_4335258
loop_
_publ_author_name
'Chitnis, Saurabh S.'
'Burford, Neil'
'Decken, Andreas'
'Ferguson, Michael J.'

_publ_contact_author_address
;Department of Chemistry
University of New Brunswick
Fredericton, NB
E3B 5A3
Canada
;
_publ_contact_author_email adecken@unb.ca
_publ_contact_author_fax '(506) 453-4981'
_publ_contact_author_name 'Andreas Decken'
_publ_contact_author_phone '(506) 453-4875'
_publ_section_title
;
 Coordination Complexes of Bismuth Triflates with Tetrahydrofuran and
 Diphosphine Ligands
;
_journal_coden_ASTM INOCAJ
_journal_issue 12
_journal_name_full 'Inorganic Chemistry'
_journal_page_first 7242
_journal_page_last 7248
_journal_paper_doi 10.1021/ic400875a
_journal_volume 52
_journal_year 2013
_chemical_formula_moiety 'C9 H16 Bi Br2 F3 O5 S'
_chemical_formula_sum 'C9 H16 Bi Br2 F3 O5 S'
_chemical_formula_weight 662.08
_space_group_IT_number 2
_symmetry_cell_setting triclinic
_symmetry_Int_Tables_number 2
_symmetry_space_group_name_Hall '-P 1'
_symmetry_space_group_name_H-M 'P -1'
_atom_sites_solution_hydrogens geom
_atom_sites_solution_primary direct
_atom_sites_solution_secondary difmap
_audit_creation_method SHELXL-97
_cell_angle_alpha 106.091(5)
_cell_angle_beta 97.960(4)
_cell_angle_gamma 106.559(3)
_cell_formula_units_Z 2
_cell_length_a 8.088(2)
_cell_length_b 10.539(4)
_cell_length_c 11.746(3)
_cell_measurement_reflns_used 3021
_cell_measurement_temperature 188(1)
_cell_measurement_theta_max 27.07
_cell_measurement_theta_min 2.32
_cell_volume 896.0(5)
_computing_cell_refinement 'Bruker SMART'
_computing_data_collection 'Bruker SMART'
_computing_data_reduction 'Bruker SAINT'
_computing_molecular_graphics 'Bruker SHELXTL (Sheldrick, 2008)'
_computing_publication_material 'Bruker SHELXTL (Sheldrick, 2008)'
_computing_structure_refinement 'SHELXL-97 (Sheldrick, 2008)'
_computing_structure_solution 'SHELXS-97 (Sheldrick, 2008)'
_diffrn_ambient_temperature 188(1)
_diffrn_measured_fraction_theta_full 0.995
_diffrn_measured_fraction_theta_max 0.932
_diffrn_measurement_device_type 'Bruker AXS SMART1000/P4'
_diffrn_measurement_method '\f and \w scans'
_diffrn_radiation_monochromator graphite
_diffrn_radiation_probe x-ray
_diffrn_radiation_type MoK\a
_diffrn_radiation_wavelength 0.71073
_diffrn_reflns_av_R_equivalents 0.0286
_diffrn_reflns_av_sigmaI/netI 0.0457
_diffrn_reflns_limit_h_max 10
_diffrn_reflns_limit_h_min -10
_diffrn_reflns_limit_k_max 13
_diffrn_reflns_limit_k_min -12
_diffrn_reflns_limit_l_max 15
_diffrn_reflns_limit_l_min -13
_diffrn_reflns_number 6082
_diffrn_reflns_theta_full 25.00
_diffrn_reflns_theta_max 27.49
_diffrn_reflns_theta_min 1.86
_diffrn_source 'fine-focus sealed tube'
_diffrn_source_type K760
_diffrn_standards_decay_% 0
_diffrn_standards_interval_count 0
_diffrn_standards_interval_time 0
_diffrn_standards_number 0
_exptl_absorpt_coefficient_mu 14.454
_exptl_absorpt_correction_T_max 0.1601
_exptl_absorpt_correction_T_min 0.0685
_exptl_absorpt_correction_type multi-scan
_exptl_absorpt_process_details 'SADABS (Sheldrick, 2008)'
_exptl_crystal_colour Colourless
_exptl_crystal_density_diffrn 2.454
_exptl_crystal_description Irregular
_exptl_crystal_F_000 612
_exptl_crystal_recrystallization_method THF
_exptl_crystal_size_max 0.40
_exptl_crystal_size_mid 0.40
_exptl_crystal_size_min 0.20
_refine_diff_density_max 2.006
_refine_diff_density_min -1.497
_refine_diff_density_rms 0.186
_refine_ls_extinction_method none
_refine_ls_goodness_of_fit_ref 1.048
_refine_ls_hydrogen_treatment constr
_refine_ls_matrix_type full
_refine_ls_number_parameters 214
_refine_ls_number_reflns 3852
_refine_ls_number_restraints 76
_refine_ls_restrained_S_all 1.044
_refine_ls_R_factor_all 0.0619
_refine_ls_R_factor_gt 0.0498
_refine_ls_shift/su_max 0.000
_refine_ls_shift/su_mean 0.000
_refine_ls_structure_factor_coef Fsqd
_refine_ls_weighting_details 'calc w=1/[\s^2^(Fo^2^)+(0.0553P)^2^+5.9535P] where P=(Fo^2^+2Fc^2^)/3'
_refine_ls_weighting_scheme calc
_refine_ls_wR_factor_gt 0.1222
_refine_ls_wR_factor_ref 0.1297
_reflns_number_gt 3182
_reflns_number_total 3852
_reflns_threshold_expression 'I > 2\s(I)'
_cod_data_source_file ic400875a_si_002_4.cif
_cod_data_source_block nb110483
_cod_original_cell_volume 896.1(4)
_cod_database_code 4335258

loop_
_symmetry_equiv_pos_as_xyz
'x, y, z'
'-x, -y, -z'

loop_
_atom_site_label
_atom_site_type_symbol
_atom_site_fract_x
_atom_site_fract_y
_atom_site_fract_z
_atom_site_U_iso_or_equiv
_atom_site_adp_type
_atom_site_occupancy
_atom_site_symmetry_multiplicity
_atom_site_calc_flag
_atom_site_refinement_flags
_atom_site_disorder_assembly
_atom_site_disorder_group
Bi1 Bi 0.13003(5) 0.71500(4) 0.73989(3) 0.05402(15) Uani 1 1 d D . .
Br1 Br 0.1088(3) 0.96294(16) 0.83494(16) 0.1135(6) Uani 1 1 d . A .
Br2 Br 0.3120(3) 0.7206(2) 0.94368(13) 0.1259(7) Uani 1 1 d . A .
O1 O -0.1063(14) 0.6097(16) 0.8249(10) 0.068(5) Uani 0.50 1 d PD A 1
C1 C -0.2786(15) 0.5188(15) 0.7493(11) 0.097(5) Uani 0.50 1 d PD A 1
H1A H -0.3225 0.5626 0.6927 0.116 Uiso 0.50 1 calc PR A 1
H1B H -0.2720 0.4279 0.7007 0.116 Uiso 0.50 1 calc PR A 1
C2 C -0.395(7) 0.497(9) 0.829(5) 0.091(10) Uani 0.50 1 d PD A 1
H2A H -0.4369 0.3978 0.8246 0.109 Uiso 0.50 1 calc PR A 1
H2B H -0.4997 0.5248 0.8078 0.109 Uiso 0.50 1 calc PR A 1
C3 C -0.283(4) 0.591(8) 0.954(7) 0.111(9) Uani 0.50 1 d PD A 1
H3A H -0.3305 0.6668 0.9860 0.133 Uiso 0.50 1 calc PR A 1
H3B H -0.2894 0.5353 1.0099 0.133 Uiso 0.50 1 calc PR A 1
C4 C -0.101(3) 0.652(3) 0.9532(13) 0.070(5) Uani 0.50 1 d PD A 1
H4A H -0.0237 0.6145 0.9971 0.084 Uiso 0.50 1 calc PR A 1
H4B H -0.0594 0.7556 0.9903 0.084 Uiso 0.50 1 calc PR A 1
O1A O -0.1471(15) 0.6555(13) 0.7997(13) 0.068(5) Uani 0.50 1 d PD A 2
C1A C -0.2786(15) 0.5188(15) 0.7493(11) 0.097(5) Uani 0.50 1 d PD A 2
H1A1 H -0.2245 0.4481 0.7145 0.116 Uiso 0.50 1 calc PR A 2
H1A2 H -0.3724 0.5162 0.6840 0.116 Uiso 0.50 1 calc PR A 2
C2A C -0.352(7) 0.490(9) 0.848(5) 0.091(10) Uani 0.50 1 d PD A 2
H2A1 H -0.3276 0.4079 0.8609 0.109 Uiso 0.50 1 calc PR A 2
H2A2 H -0.4819 0.4669 0.8255 0.109 Uiso 0.50 1 calc PR A 2
C3A C -0.276(5) 0.613(7) 0.966(7) 0.111(9) Uani 0.50 1 d PD A 2
H3A1 H -0.3691 0.6438 0.9989 0.133 Uiso 0.50 1 calc PR A 2
H3A2 H -0.2019 0.5928 1.0281 0.133 Uiso 0.50 1 calc PR A 2
C4A C -0.171(3) 0.713(3) 0.9197(15) 0.070(5) Uani 0.50 1 d PD A 2
H4A1 H -0.0528 0.7610 0.9768 0.084 Uiso 0.50 1 calc PR A 2
H4A2 H -0.2278 0.7844 0.9190 0.084 Uiso 0.50 1 calc PR A 2
O2 O 0.3882(17) 0.8575(12) 0.6969(13) 0.065(4) Uani 0.50 1 d PD A 3
C5 C 0.4784(18) 0.8034(15) 0.6079(11) 0.102(5) Uani 0.50 1 d PD A 3
H5A H 0.5063 0.7227 0.6223 0.122 Uiso 0.50 1 calc PR A 3
H5B H 0.4009 0.7703 0.5251 0.122 Uiso 0.50 1 calc PR A 3
C6 C 0.639(5) 0.912(5) 0.617(8) 0.094(10) Uani 0.50 1 d PD A 3
H6A H 0.6395 0.9325 0.5396 0.113 Uiso 0.50 1 calc PR A 3
H6B H 0.7450 0.8860 0.6389 0.113 Uiso 0.50 1 calc PR A 3
C7 C 0.633(8) 1.034(8) 0.718(8) 0.112(16) Uani 0.50 1 d PD A 3
H7A H 0.7454 1.0713 0.7813 0.135 Uiso 0.50 1 calc PR A 3
H7B H 0.6265 1.1095 0.6844 0.135 Uiso 0.50 1 calc PR A 3
C8 C 0.488(4) 1.0000(19) 0.773(3) 0.094(7) Uani 0.50 1 d PD A 3
H8A H 0.4168 1.0623 0.7712 0.113 Uiso 0.50 1 calc PR A 3
H8B H 0.5289 1.0063 0.8585 0.113 Uiso 0.50 1 calc PR A 3
O2A O 0.4290(13) 0.8107(17) 0.7215(10) 0.065(4) Uani 0.50 1 d PD A 4
C5A C 0.4784(18) 0.8034(15) 0.6079(11) 0.102(5) Uani 0.50 1 d PD A 4
H5A1 H 0.3746 0.7896 0.5444 0.122 Uiso 0.50 1 calc PR A 4
H5A2 H 0.5208 0.7230 0.5812 0.122 Uiso 0.50 1 calc PR A 4
C6A C 0.617(5) 0.932(5) 0.625(8) 0.094(10) Uani 0.50 1 d PD A 4
H6A1 H 0.5782 0.9791 0.5690 0.113 Uiso 0.50 1 calc PR A 4
H6A2 H 0.7244 0.9124 0.6056 0.113 Uiso 0.50 1 calc PR A 4
C7A C 0.657(8) 1.025(8) 0.755(7) 0.112(16) Uani 0.50 1 d PD A 4
H7A1 H 0.7855 1.0572 0.7938 0.135 Uiso 0.50 1 calc PR A 4
H7A2 H 0.6210 1.1087 0.7607 0.135 Uiso 0.50 1 calc PR A 4
C8A C 0.554(3) 0.937(2) 0.811(2) 0.094(7) Uani 0.50 1 d PD A 4
H8A1 H 0.4900 0.9887 0.8609 0.113 Uiso 0.50 1 calc PR A 4
H8A2 H 0.6346 0.9122 0.8660 0.113 Uiso 0.50 1 calc PR A 4
C9 C 0.8888(18) 0.7582(13) 0.3619(11) 0.071(3) Uani 1 1 d . . .
S1 S 0.8868(3) 0.6265(3) 0.4339(2) 0.0539(6) Uani 1 1 d . . .
O3 O 0.7421(13) 0.5052(9) 0.3587(9) 0.088(3) Uani 1 1 d . . .
O4 O 0.8570(14) 0.6861(10) 0.5513(7) 0.086(3) Uani 1 1 d . . .
O5 O 1.0552(13) 0.6104(11) 0.4371(10) 0.094(3) Uani 1 1 d . . .
F1 F 1.0155(13) 0.8758(8) 0.4238(9) 0.118(3) Uani 1 1 d . . .
F2 F 0.9135(17) 0.7161(11) 0.2512(8) 0.126(4) Uani 1 1 d . . .
F3 F 0.7405(13) 0.7837(9) 0.3537(9) 0.105(3) Uani 1 1 d . . .

loop_
_atom_site_aniso_label
_atom_site_aniso_U_11
_atom_site_aniso_U_22
_atom_site_aniso_U_33
_atom_site_aniso_U_23
_atom_site_aniso_U_13
_atom_site_aniso_U_12
Bi1 0.0605(2) 0.0528(2) 0.0404(2) 0.00617(15) 0.01445(15) 0.01480(16)
Br1 0.1555(16) 0.0665(8) 0.0937(11) -0.0080(8) -0.0025(10) 0.0499(10)
Br2 0.200(2) 0.1359(15) 0.0457(7) 0.0090(8) -0.0032(9) 0.0980(15)
O1 0.082(8) 0.053(8) 0.046(7) -0.003(5) 0.027(6) 0.001(6)
C1 0.071(8) 0.122(12) 0.069(8) 0.015(8) 0.025(7) 0.005(8)
C2 0.07(3) 0.123(16) 0.059(17) 0.035(12) -0.01(2) 0.007(17)
C3 0.101(12) 0.13(2) 0.068(14) 0.014(16) 0.021(9) 0.008(12)
C4 0.070(11) 0.091(13) 0.036(8) 0.003(8) 0.016(8) 0.025(8)
O1A 0.082(8) 0.053(8) 0.046(7) -0.003(5) 0.027(6) 0.001(6)
C1A 0.071(8) 0.122(12) 0.069(8) 0.015(8) 0.025(7) 0.005(8)
C2A 0.07(3) 0.123(16) 0.059(17) 0.035(12) -0.01(2) 0.007(17)
C3A 0.101(12) 0.13(2) 0.068(14) 0.014(16) 0.021(9) 0.008(12)
C4A 0.070(11) 0.091(13) 0.036(8) 0.003(8) 0.016(8) 0.025(8)
O2 0.068(7) 0.066(9) 0.044(6) 0.008(5) 0.011(6) 0.007(5)
C5 0.098(10) 0.099(11) 0.077(10) -0.002(8) 0.034(8) 0.012(9)
C6 0.084(12) 0.076(15) 0.111(14) 0.009(15) 0.051(13) 0.021(12)
C7 0.107(17) 0.087(14) 0.10(5) 0.000(18) 0.04(3) -0.005(12)
C8 0.081(15) 0.076(15) 0.079(15) -0.013(11) 0.006(11) 0.002(10)
O2A 0.068(7) 0.066(9) 0.044(6) 0.008(5) 0.011(6) 0.007(5)
C5A 0.098(10) 0.099(11) 0.077(10) -0.002(8) 0.034(8) 0.012(9)
C6A 0.084(12) 0.076(15) 0.111(14) 0.009(15) 0.051(13) 0.021(12)
C7A 0.107(17) 0.087(14) 0.10(5) 0.000(18) 0.04(3) -0.005(12)
C8A 0.081(15) 0.076(15) 0.079(15) -0.013(11) 0.006(11) 0.002(10)
C9 0.091(8) 0.065(7) 0.049(6) 0.015(5) 0.012(6) 0.021(6)
S1 0.0641(14) 0.0509(13) 0.0399(12) 0.0057(10) 0.0061(10) 0.0216(11)
O3 0.097(6) 0.056(5) 0.088(6) 0.019(4) -0.024(5) 0.018(4)
O4 0.141(8) 0.084(6) 0.051(5) 0.022(4) 0.035(5) 0.060(6)
O5 0.082(6) 0.114(8) 0.115(8) 0.055(7) 0.038(6) 0.052(6)
F1 0.140(8) 0.064(5) 0.115(7) 0.028(5) 0.008(6) -0.006(5)
F2 0.224(11) 0.116(7) 0.063(5) 0.045(5) 0.059(6) 0.069(7)
F3 0.119(7) 0.104(6) 0.115(7) 0.052(5) 0.016(5) 0.061(5)

loop_
_atom_type_symbol
_atom_type_description
_atom_type_scat_dispersion_real
_atom_type_scat_dispersion_imag
_atom_type_scat_source
C C 0.0033 0.0016 'International Tables Vol C Tables 4.2.6.8 and 6.1.1.4'
O O 0.0106 0.0060 'International Tables Vol C Tables 4.2.6.8 and 6.1.1.4'
F F 0.0171 0.0103 'International Tables Vol C Tables 4.2.6.8 and 6.1.1.4'
S S 0.1246 0.1234 'International Tables Vol C Tables 4.2.6.8 and 6.1.1.4'
Br Br -0.2901 2.4595 'International Tables Vol C Tables 4.2.6.8 and 6.1.1.4'
Bi Bi -4.1077 10.2566 'International Tables Vol C Tables 4.2.6.8 and 6.1.1.4'
H H 0.0000 0.0000 'International Tables Vol C Tables 4.2.6.8 and 6.1.1.4'

loop_
_geom_angle_atom_site_label_1
_geom_angle_atom_site_label_2
_geom_angle_atom_site_label_3
_geom_angle
O1A Bi1 O2A 168.1(4)
O1A Bi1 O2 158.4(5)
O2A Bi1 O2 18.2(5)
O1A Bi1 O1 18.1(6)
O2A Bi1 O1 158.0(5)
O2 Bi1 O1 167.9(4)
O1A Bi1 Br1 78.8(3)
O2A Bi1 Br1 92.8(4)
O2 Bi1 Br1 80.0(3)
O1 Bi1 Br1 91.3(4)
O1A Bi1 Br2 93.2(4)
O2A Bi1 Br2 78.8(3)
O2 Bi1 Br2 92.6(4)
O1 Bi1 Br2 79.4(3)
Br1 Bi1 Br2 93.73(6)
C1 O1 C4 113.5(12)
C1 O1 Bi1 121.8(7)
C4 O1 Bi1 123.6(11)
C2 C1 O1 107(3)
C2 C1 H1A 110.3
O1 C1 H1A 110.3
C2 C1 H1B 110.3
O1 C1 H1B 110.3
H1A C1 H1B 108.5
C1 C2 C3 104(5)
C1 C2 H2A 110.9
C3 C2 H2A 110.9
C1 C2 H2B 110.9
C3 C2 H2B 110.9
H2A C2 H2B 109.0
C4 C3 C2 112(5)
C4 C3 H3A 109.1
C2 C3 H3A 109.1
C4 C3 H3B 109.1
C2 C3 H3B 109.1
H3A C3 H3B 107.9
C3 C4 O1 102(3)
C3 C4 H4A 111.3
O1 C4 H4A 111.3
C3 C4 H4B 111.3
O1 C4 H4B 111.3
H4A C4 H4B 109.2
C4A O1A Bi1 125.1(11)
C3A C2A H2A1 109.1
C3A C2A H2A2 109.1
H2A1 C2A H2A2 107.8
C4A C3A C2A 98(5)
C4A C3A H3A1 112.1
C2A C3A H3A1 112.1
C4A C3A H3A2 112.1
C2A C3A H3A2 112.1
H3A1 C3A H3A2 109.7
C3A C4A O1A 115(4)
C3A C4A H4A1 108.4
O1A C4A H4A1 108.4
C3A C4A H4A2 108.4
O1A C4A H4A2 108.4
H4A1 C4A H4A2 107.5
C5 O2 C8 112.2(15)
C5 O2 Bi1 123.9(8)
C8 O2 Bi1 122.9(13)
C6 C5 O2 109(4)
C6 C5 H5A 109.8
O2 C5 H5A 109.8
C6 C5 H5B 109.8
O2 C5 H5B 109.8
H5A C5 H5B 108.2
C5 C6 C7 102(6)
C5 C6 H6A 111.4
C7 C6 H6A 111.4
C5 C6 H6B 111.4
C7 C6 H6B 111.4
H6A C6 H6B 109.3
C8 C7 C6 114(6)
C8 C7 H7A 108.7
C6 C7 H7A 108.7
C8 C7 H7B 108.7
C6 C7 H7B 108.7
H7A C7 H7B 107.6
C7 C8 O2 102(4)
C7 C8 H8A 111.4
O2 C8 H8A 111.4
C7 C8 H8B 111.4
O2 C8 H8B 111.4
H8A C8 H8B 109.2
C8A O2A Bi1 121.8(14)
C7A C6A H6A1 110.0
C7A C6A H6A2 110.0
H6A1 C6A H6A2 108.4
C8A C7A C6A 103(6)
C8A C7A H7A1 111.1
C6A C7A H7A1 111.1
C8A C7A H7A2 111.1
C6A C7A H7A2 111.1
H7A1 C7A H7A2 109.0
C7A C8A O2A 111(4)
C7A C8A H8A1 109.3
O2A C8A H8A1 109.3
C7A C8A H8A2 109.3
O2A C8A H8A2 109.3
H8A1 C8A H8A2 108.0
F1 C9 F3 107.5(11)
F1 C9 F2 108.1(12)
F3 C9 F2 108.0(11)
F1 C9 S1 110.9(9)
F3 C9 S1 111.6(9)
F2 C9 S1 110.4(9)
O5 S1 O3 114.3(6)
O5 S1 O4 114.4(6)
O3 S1 O4 112.5(7)
O5 S1 C9 105.3(6)
O3 S1 C9 105.1(6)
O4 S1 C9 103.9(5)

loop_
_geom_bond_atom_site_label_1
_geom_bond_atom_site_label_2
_geom_bond_distance
Bi1 O1A 2.406(9)
Bi1 O2A 2.406(9)
Bi1 O2 2.407(9)
Bi1 O1 2.411(8)
Bi1 Br1 2.6068(17)
Bi1 Br2 2.6073(17)
O1 C1 1.440(10)
O1 C4 1.440(10)
C1 C2 1.435(15)
C1 H1A 0.9900
C1 H1B 0.9900
C2 C3 1.509(17)
C2 H2A 0.9900
C2 H2B 0.9900
C3 C4 1.427(15)
C3 H3A 0.9900
C3 H3B 0.9900
C4 H4A 0.9900
C4 H4B 0.9900
O1A C4A 1.436(10)
C2A C3A 1.510(17)
C2A H2A1 0.9900
C2A H2A2 0.9900
C3A C4A 1.427(15)
C3A H3A1 0.9900
C3A H3A2 0.9900
C4A H4A1 0.9900
C4A H4A2 0.9900
O2 C5 1.439(10)
O2 C8 1.440(11)
C5 C6 1.435(15)
C5 H5A 0.9900
C5 H5B 0.9900
C6 C7 1.508(17)
C6 H6A 0.9900
C6 H6B 0.9900
C7 C8 1.428(15)
C7 H7A 0.9900
C7 H7B 0.9900
C8 H8A 0.9900
C8 H8B 0.9900
O2A C8A 1.437(11)
C6A C7A 1.507(17)
C6A H6A1 0.9900
C6A H6A2 0.9900
C7A C8A 1.429(15)
C7A H7A1 0.9900
C7A H7A2 0.9900
C8A H8A1 0.9900
C8A H8A2 0.9900
C9 F1 1.298(14)
C9 F3 1.299(15)
C9 F2 1.316(14)
C9 S1 1.812(12)
S1 O5 1.416(9)
S1 O3 1.421(9)
S1 O4 1.434(8)
